data_7200194
loop_
_publ_author_name
'Ramana, C. V.'
'Chatterjee, Soumitra'
'Durugkar, Kulbhushan A.'
'Gonnade, Rajesh G.'

_publ_section_title
;
 &#x201C;Click&#x201D; synthesis of isomeric compounds for assessing
 the efficiency of the bifurcated Br&#x22EF;NO2 synthon
;
_journal_issue 1
_journal_name_full CrystEngComm
_journal_page_first 143
_journal_paper_doi 10.1039/b809985e
_journal_volume 11
_journal_year 2009
_chemical_formula_moiety 'C14 H9 Br N4 O2'
_chemical_formula_sum 'C14 H9 Br N4 O2'
_chemical_formula_weight 345.16
_chemical_name_systematic
;
?
;
_space_group_IT_number 14
_symmetry_cell_setting monoclinic
_symmetry_space_group_name_Hall '-P 2yn'
_symmetry_space_group_name_H-M 'P 1 21/n 1'
_atom_sites_solution_hydrogens geom
_atom_sites_solution_primary direct
_atom_sites_solution_secondary difmap
_audit_creation_method SHELXL-97
_cell_angle_alpha 90.00
_cell_angle_beta 103.305(18)
_cell_angle_gamma 90.00
_cell_formula_units_Z 4
_cell_length_a 12.388(13)
_cell_length_b 8.051(9)
_cell_length_c 14.256(15)
_cell_measurement_reflns_used 1834
_cell_measurement_temperature 297(2)
_cell_measurement_theta_max 22.37
_cell_measurement_theta_min 2.95
_cell_volume 1384(3)
_computing_cell_refinement 'BRUKER SAINT'
_computing_data_collection 'BRUKER SMART'
_computing_data_reduction 'BRUKER SAINT'
_computing_molecular_graphics SHELXTL
_computing_publication_material SHELXTL
_computing_structure_refinement 'SHELXL-97 (Sheldrick, 1997)'
_computing_structure_solution 'SHELXS-97 (Sheldrick, 1990)'
_diffrn_ambient_temperature 297(2)
_diffrn_measured_fraction_theta_full 0.994
_diffrn_measured_fraction_theta_max 0.994
_diffrn_measurement_device 'Bruker Smart APEX'
_diffrn_measurement_device_type 'CCD Area Detector'
_diffrn_measurement_method 'Phi and Omega Scan'
_diffrn_radiation_monochromator graphite
_diffrn_radiation_source 'fine-focus sealed tube'
_diffrn_radiation_type MoK\a
_diffrn_radiation_wavelength 0.71073
_diffrn_reflns_av_R_equivalents 0.0517
_diffrn_reflns_av_sigmaI/netI 0.0648
_diffrn_reflns_limit_h_max 14
_diffrn_reflns_limit_h_min -12
_diffrn_reflns_limit_k_max 9
_diffrn_reflns_limit_k_min -7
_diffrn_reflns_limit_l_max 16
_diffrn_reflns_limit_l_min -16
_diffrn_reflns_number 6344
_diffrn_reflns_theta_full 25.00
_diffrn_reflns_theta_max 25.00
_diffrn_reflns_theta_min 2.93
_exptl_absorpt_coefficient_mu 2.981
_exptl_absorpt_correction_T_max 0.2959
_exptl_absorpt_correction_T_min 0.2074
_exptl_absorpt_correction_type multi-scan
_exptl_absorpt_process_details 'BRUKER SADABS'
_exptl_crystal_colour ORANGE
_exptl_crystal_density_diffrn 1.657
_exptl_crystal_density_method 'not measured'
_exptl_crystal_description BLOCK
_exptl_crystal_F_000 688
_exptl_crystal_size_max 0.77
_exptl_crystal_size_mid 0.68
_exptl_crystal_size_min 0.54
_refine_diff_density_max 0.923
_refine_diff_density_min -0.280
_refine_diff_density_rms 0.073
_refine_ls_extinction_method none
_refine_ls_goodness_of_fit_ref 0.960
_refine_ls_hydrogen_treatment RIDING
_refine_ls_matrix_type full
_refine_ls_number_parameters 190
_refine_ls_number_reflns 2419
_refine_ls_number_restraints 0
_refine_ls_restrained_S_all 0.960
_refine_ls_R_factor_all 0.0699
_refine_ls_R_factor_gt 0.0466
_refine_ls_shift/su_max 0.001
_refine_ls_shift/su_mean 0.000
_refine_ls_structure_factor_coef Fsqd
_refine_ls_weighting_details 'calc w=1/[\s^2^(Fo^2^)+(0.0830P)^2^+0.0000P] where P=(Fo^2^+2Fc^2^)/3'
_refine_ls_weighting_scheme calc
_refine_ls_wR_factor_gt 0.1245
_refine_ls_wR_factor_ref 0.1376
_reflns_number_gt 1685
_reflns_number_total 2419
_reflns_threshold_expression >2sigma(I)
_cod_data_source_file b809985e.txt
_cod_data_source_block 9
_cod_depositor_comments
;
The following automatic conversions were performed:
'_symmetry_cell_setting' value 'MONOCLINIC' changed to 'monoclinic'
according to '/home/saulius/struct/CIF-dictionaries/cif_core.dic'
dictionary named 'cif_core.dic' version 2.4.1 from
2010-06-29.

'_exptl_absorpt_correction_type' value 'MULTI-SCAN' changed
to 'multi-scan' according to
'/home/saulius/struct/CIF-dictionaries/cif_core.dic' dictionary named
'cif_core.dic' version 2.4.1 from 2010-06-29.

Automatic conversion script
Id: cif_fix_enum 1527 2010-12-29 10:47:43Z saulius 
;
_cod_original_cell_volume 1384(2)
_cod_original_sg_symbol_H-M P2(1)/n
_cod_database_code 7200194

loop_
_symmetry_equiv_pos_as_xyz
'x, y, z'
'-x+1/2, y+1/2, -z+1/2'
'-x, -y, -z'
'x-1/2, -y-1/2, z-1/2'

loop_
_atom_site_label
_atom_site_type_symbol
_atom_site_fract_x
_atom_site_fract_y
_atom_site_fract_z
_atom_site_U_iso_or_equiv
_atom_site_adp_type
_atom_site_occupancy
_atom_site_symmetry_multiplicity
_atom_site_calc_flag
_atom_site_refinement_flags
_atom_site_disorder_assembly
_atom_site_disorder_group
Br1 Br 0.78644(5) 1.01839(6) 0.43023(4) 0.0829(3) Uani 1 1 d . . .
O1 O 0.6820(3) 0.8034(5) 0.8341(2) 0.0966(10) Uani 1 1 d . . .
O2 O 0.5582(3) 0.8225(6) 0.9164(3) 0.1144(13) Uani 1 1 d . . .
N1 N 0.5919(3) 0.9578(4) 0.6590(2) 0.0592(8) Uani 1 1 d . . .
N2 N 0.5227(3) 0.8285(5) 0.6439(3) 0.0887(12) Uani 1 1 d . . .
N3 N 0.5497(3) 0.7372(5) 0.5769(3) 0.0823(11) Uani 1 1 d . . .
N4 N 0.6073(3) 0.8757(5) 0.8584(3) 0.0761(10) Uani 1 1 d . . .
C1 C 0.6632(3) 0.9479(5) 0.6007(3) 0.0552(9) Uani 1 1 d . . .
H1 H 0.7190 1.0231 0.5968 0.066 Uiso 1 1 calc R . .
C2 C 0.6375(3) 0.8074(5) 0.5491(2) 0.0559(9) Uani 1 1 d . . .
C3 C 0.6843(3) 0.7187(5) 0.4778(2) 0.0546(9) Uani 1 1 d . . .
C4 C 0.6628(4) 0.5499(5) 0.4635(3) 0.0653(11) Uani 1 1 d . . .
H4 H 0.6194 0.4973 0.4999 0.078 Uiso 1 1 calc R . .
C5 C 0.7027(4) 0.4584(6) 0.3988(4) 0.0791(14) Uani 1 1 d . . .
H5 H 0.6854 0.3462 0.3906 0.095 Uiso 1 1 calc R . .
C6 C 0.7689(4) 0.5329(6) 0.3452(4) 0.0797(14) Uani 1 1 d . . .
H6 H 0.7984 0.4704 0.3022 0.096 Uiso 1 1 calc R . .
C7 C 0.7908(4) 0.6981(6) 0.3555(3) 0.0707(11) Uani 1 1 d . . .
H7 H 0.8339 0.7494 0.3184 0.085 Uiso 1 1 calc R . .
C8 C 0.7492(3) 0.7897(5) 0.4210(2) 0.0595(10) Uani 1 1 d . . .
C9 C 0.5802(3) 1.0819(5) 0.7253(3) 0.0550(9) Uani 1 1 d . . .
C10 C 0.5635(3) 1.2447(5) 0.6959(3) 0.0673(11) Uani 1 1 d . . .
H10 H 0.5654 1.2735 0.6331 0.081 Uiso 1 1 calc R . .
C11 C 0.5438(3) 1.3654(6) 0.7585(4) 0.0806(13) Uani 1 1 d . . .
H11 H 0.5347 1.4754 0.7384 0.097 Uiso 1 1 calc R . .
C12 C 0.5378(3) 1.3234(7) 0.8497(4) 0.0866(14) Uani 1 1 d . . .
H12 H 0.5218 1.4047 0.8908 0.104 Uiso 1 1 calc R . .
C13 C 0.5554(3) 1.1608(7) 0.8820(3) 0.0767(13) Uani 1 1 d . . .
H13 H 0.5515 1.1327 0.9444 0.092 Uiso 1 1 calc R . .
C14 C 0.5784(3) 1.0429(5) 0.8206(3) 0.0601(10) Uani 1 1 d . . .

loop_
_atom_site_aniso_label
_atom_site_aniso_U_11
_atom_site_aniso_U_22
_atom_site_aniso_U_33
_atom_site_aniso_U_23
_atom_site_aniso_U_13
_atom_site_aniso_U_12
Br1 0.1208(5) 0.0520(3) 0.0910(4) 0.0030(2) 0.0553(3) -0.0095(2)
O1 0.096(2) 0.088(2) 0.115(2) 0.021(2) 0.043(2) 0.030(2)
O2 0.120(3) 0.125(3) 0.112(3) 0.043(2) 0.056(2) 0.005(2)
N1 0.061(2) 0.0584(19) 0.0606(19) -0.0055(16) 0.0198(16) -0.0110(16)
N2 0.093(3) 0.088(3) 0.098(3) -0.028(2) 0.049(2) -0.042(2)
N3 0.088(3) 0.076(3) 0.093(2) -0.025(2) 0.041(2) -0.033(2)
N4 0.068(2) 0.091(3) 0.071(2) 0.018(2) 0.0191(19) 0.004(2)
C1 0.059(2) 0.051(2) 0.059(2) -0.0020(18) 0.0211(18) -0.0072(18)
C2 0.059(2) 0.051(2) 0.059(2) -0.0017(18) 0.0150(17) -0.0070(18)
C3 0.057(2) 0.048(2) 0.055(2) -0.0024(17) 0.0053(17) -0.0016(18)
C4 0.069(3) 0.050(2) 0.074(3) -0.001(2) 0.011(2) -0.0033(19)
C5 0.086(3) 0.051(3) 0.094(3) -0.013(2) 0.006(3) 0.006(2)
C6 0.088(3) 0.075(3) 0.074(3) -0.017(2) 0.014(3) 0.019(3)
C7 0.081(3) 0.069(3) 0.063(2) -0.003(2) 0.019(2) 0.007(2)
C8 0.071(2) 0.049(2) 0.060(2) 0.0041(18) 0.0166(19) 0.0043(19)
C9 0.044(2) 0.063(2) 0.058(2) -0.0093(19) 0.0120(17) -0.0039(18)
C10 0.065(3) 0.070(3) 0.066(2) 0.000(2) 0.0116(19) 0.001(2)
C11 0.071(3) 0.066(3) 0.101(4) -0.007(3) 0.011(3) 0.011(2)
C12 0.064(3) 0.095(4) 0.102(4) -0.030(3) 0.021(2) 0.010(3)
C13 0.059(3) 0.110(4) 0.064(3) -0.012(3) 0.022(2) 0.006(3)
C14 0.045(2) 0.071(3) 0.064(2) -0.003(2) 0.0112(18) 0.0003(19)

loop_
_atom_type_symbol
_atom_type_description
_atom_type_scat_dispersion_real
_atom_type_scat_dispersion_imag
_atom_type_scat_source
C C 0.0033 0.0016 'International Tables Vol C Tables 4.2.6.8 and 6.1.1.4'
H H 0.0000 0.0000 'International Tables Vol C Tables 4.2.6.8 and 6.1.1.4'
N N 0.0061 0.0033 'International Tables Vol C Tables 4.2.6.8 and 6.1.1.4'
O O 0.0106 0.0060 'International Tables Vol C Tables 4.2.6.8 and 6.1.1.4'
Br Br -0.2901 2.4595 'International Tables Vol C Tables 4.2.6.8 and 6.1.1.4'

loop_
_geom_angle_atom_site_label_1
_geom_angle_atom_site_label_2
_geom_angle_atom_site_label_3
_geom_angle
_geom_angle_site_symmetry_1
_geom_angle_site_symmetry_3
_geom_angle_publ_flag
N2 N1 C1 110.0(3) . . ?
N2 N1 C9 120.1(3) . . ?
C1 N1 C9 129.8(3) . . ?
N3 N2 N1 107.0(3) . . ?
N2 N3 C2 109.6(3) . . ?
O1 N4 O2 124.2(4) . . ?
O1 N4 C14 118.4(4) . . ?
O2 N4 C14 117.2(4) . . ?
C2 C1 N1 106.3(3) . . ?
C1 C2 N3 107.1(3) . . ?
C1 C2 C3 134.9(4) . . ?
N3 C2 C3 118.0(3) . . ?
C8 C3 C4 115.7(4) . . ?
C8 C3 C2 125.3(3) . . ?
C4 C3 C2 119.0(4) . . ?
C5 C4 C3 122.8(4) . . ?
C4 C5 C6 119.7(5) . . ?
C7 C6 C5 119.6(4) . . ?
C6 C7 C8 120.0(4) . . ?
C7 C8 C3 122.1(4) . . ?
C7 C8 Br1 116.3(3) . . ?
C3 C8 Br1 121.6(3) . . ?
C10 C9 C14 118.3(4) . . ?
C10 C9 N1 120.2(4) . . ?
C14 C9 N1 121.4(4) . . ?
C9 C10 C11 120.7(4) . . ?
C12 C11 C10 120.0(5) . . ?
C11 C12 C13 120.8(5) . . ?
C14 C13 C12 118.9(4) . . ?
C13 C14 C9 121.3(4) . . ?
C13 C14 N4 118.3(4) . . ?
C9 C14 N4 120.4(4) . . ?

loop_
_geom_bond_atom_site_label_1
_geom_bond_atom_site_label_2
_geom_bond_distance
_geom_bond_site_symmetry_2
_geom_bond_publ_flag
Br1 C8 1.895(4) . ?
O1 N4 1.209(4) . ?
O2 N4 1.212(4) . ?
N1 N2 1.334(5) . ?
N1 C1 1.348(5) . ?
N1 C9 1.405(5) . ?
N2 N3 1.308(5) . ?
N3 C2 1.363(5) . ?
N4 C14 1.463(6) . ?
C1 C2 1.347(5) . ?
C2 C3 1.467(5) . ?
C3 C8 1.388(5) . ?
C3 C4 1.391(5) . ?
C4 C5 1.359(6) . ?
C5 C6 1.381(7) . ?
C6 C7 1.358(6) . ?
C7 C8 1.380(5) . ?
C9 C10 1.377(6) . ?
C9 C14 1.400(6) . ?
C10 C11 1.378(6) . ?
C11 C12 1.363(7) . ?
C12 C13 1.388(7) . ?
C13 C14 1.365(6) . ?

loop_
_geom_hbond_atom_site_label_D
_geom_hbond_atom_site_label_H
_geom_hbond_atom_site_label_A
_geom_hbond_distance_DH
_geom_hbond_distance_HA
_geom_hbond_distance_DA
_geom_hbond_angle_DHA
_geom_hbond_site_symmetry_A
C5 H5 Br1 0.93 2.92 3.690(6) 141.1 1_545
C13 H13 O2 0.93 2.68 3.482(6) 145.4 3_677
C1 H1 O1 0.93 2.65 3.451(6) 145.0 2_656
